data_7000777
loop_
_publ_author_name
'Fianchini, Mauro'
'Cundari, Thomas R.'
'DeYonker, Nathan J.'
'Dias, H. V. Rasika'

_publ_section_title
;
 A non-classical copper carbonyl on a tri-alkene hydrocarbon support
;
_journal_issue 12
_journal_name_full 'Dalton Transactions'
_journal_page_first 2085
_journal_page_last 2087
_journal_paper_doi 10.1039/b902678a
_journal_year 2009
_chemical_formula_sum 'C12 H18 Cu F6 Sb'
_chemical_formula_weight 461.55
_chemical_name_common (Cu(C12H18))(SbF6)
_chemical_name_systematic
;
?
;
_space_group_IT_number 11
_symmetry_cell_setting monoclinic
_symmetry_space_group_name_Hall '-P 2yb'
_symmetry_space_group_name_H-M 'P 1 21/m 1'
_atom_sites_solution_hydrogens geom
_atom_sites_solution_primary direct
_atom_sites_solution_secondary difmap
_audit_creation_method SHELXL-97
_cell_angle_alpha 90.00
_cell_angle_beta 113.717(1)
_cell_angle_gamma 90.00
_cell_formula_units_Z 2
_cell_length_a 7.6618(4)
_cell_length_b 11.4769(6)
_cell_length_c 9.0706(5)
_cell_measurement_reflns_used 6219
_cell_measurement_temperature 100(2)
_cell_measurement_theta_max 28.31
_cell_measurement_theta_min 2.45
_cell_volume 730.25(7)
_computing_cell_refinement 'Bruker SAINT'
_computing_data_collection 'Bruker APEX2'
_computing_data_reduction 'Bruker SAINT'
_computing_molecular_graphics 'Bruker SHELXTL'
_computing_publication_material 'Bruker SHELXTL'
_computing_structure_refinement 'SHELXL-97 (Sheldrick, 1997)'
_computing_structure_solution 'SHELXS-97 (Sheldrick, 1990)'
_diffrn_ambient_temperature 100(2)
_diffrn_measured_fraction_theta_full 0.996
_diffrn_measured_fraction_theta_max 0.996
_diffrn_measurement_device_type 'Bruker APEX-II CCD'
_diffrn_measurement_method '\f and \w scans'
_diffrn_radiation_monochromator graphite
_diffrn_radiation_source 'fine-focus sealed tube'
_diffrn_radiation_type MoK\a
_diffrn_radiation_wavelength 0.71073
_diffrn_reflns_av_R_equivalents 0.0195
_diffrn_reflns_av_sigmaI/netI 0.0163
_diffrn_reflns_limit_h_max 10
_diffrn_reflns_limit_h_min -10
_diffrn_reflns_limit_k_max 15
_diffrn_reflns_limit_k_min -15
_diffrn_reflns_limit_l_max 12
_diffrn_reflns_limit_l_min -12
_diffrn_reflns_number 7159
_diffrn_reflns_theta_full 28.31
_diffrn_reflns_theta_max 28.31
_diffrn_reflns_theta_min 2.45
_diffrn_standards_number 0
_exptl_absorpt_coefficient_mu 3.357
_exptl_absorpt_correction_T_max 0.6694
_exptl_absorpt_correction_T_min 0.5532
_exptl_absorpt_correction_type multi-scan
_exptl_absorpt_process_details SADABS
_exptl_crystal_colour colorless
_exptl_crystal_density_diffrn 2.099
_exptl_crystal_density_method 'not measured'
_exptl_crystal_description rods
_exptl_crystal_F_000 448
_exptl_crystal_size_max 0.20
_exptl_crystal_size_mid 0.15
_exptl_crystal_size_min 0.13
_refine_diff_density_max 0.590
_refine_diff_density_min -0.608
_refine_diff_density_rms 0.099
_refine_ls_extinction_method none
_refine_ls_goodness_of_fit_ref 1.034
_refine_ls_hydrogen_treatment constr
_refine_ls_matrix_type full
_refine_ls_number_parameters 152
_refine_ls_number_reflns 1903
_refine_ls_number_restraints 0
_refine_ls_restrained_S_all 1.034
_refine_ls_R_factor_all 0.0198
_refine_ls_R_factor_gt 0.0194
_refine_ls_shift/su_max 0.000
_refine_ls_shift/su_mean 0.000
_refine_ls_structure_factor_coef Fsqd
_refine_ls_weighting_details 'calc w=1/[\s^2^(Fo^2^)+(0.0361P)^2^+0.3723P] where P=(Fo^2^+2Fc^2^)/3'
_refine_ls_weighting_scheme calc
_refine_ls_wR_factor_gt 0.0527
_refine_ls_wR_factor_ref 0.0532
_reflns_number_gt 1868
_reflns_number_total 1903
_reflns_threshold_expression >2sigma(I)
_cod_data_source_file b902678a.txt
_cod_data_source_block dias586s
_cod_depositor_comments
;
The following automatic conversions were performed:
'_symmetry_cell_setting' value 'Monoclinic' changed to 'monoclinic'
according to '/home/saulius/struct/CIF-dictionaries/cif_core.dic'
dictionary named 'cif_core.dic' version 2.4.1 from 2010-06-29.

Automatic conversion script
Id: cif_fix_enum 1527 2010-12-29 10:47:43Z saulius 
;
_cod_original_sg_symbol_H-M P2(1)/m
_cod_database_code 7000777

loop_
_symmetry_equiv_pos_as_xyz
'x, y, z'
'-x, y+1/2, -z'
'-x, -y, -z'
'x, -y-1/2, z'

loop_
_atom_site_label
_atom_site_type_symbol
_atom_site_fract_x
_atom_site_fract_y
_atom_site_fract_z
_atom_site_U_iso_or_equiv
_atom_site_adp_type
_atom_site_occupancy
_atom_site_symmetry_multiplicity
_atom_site_calc_flag
_atom_site_refinement_flags
_atom_site_disorder_assembly
_atom_site_disorder_group
Cu Cu 0.03953(5) 0.2500 0.25834(4) 0.02952(9) Uani 1 2 d S . .
Sb Sb 0.546260(19) 0.2500 0.702242(16) 0.02291(7) Uani 1 2 d S . .
F1 F 0.5632(2) 0.13470(13) 0.56387(17) 0.0528(4) Uani 1 1 d . . .
F2 F 0.2806(2) 0.2500 0.5854(3) 0.0560(5) Uani 1 2 d S . .
F3 F 0.8107(2) 0.2500 0.8121(3) 0.0503(5) Uani 1 2 d S . .
F4 F 0.5299(3) 0.13531(15) 0.84153(19) 0.0606(4) Uani 1 1 d . . .
C1 C 0.1216(8) 0.3800(4) 0.1346(5) 0.0294(8) Uani 0.50 1 d P A -1
H1A H 0.0241 0.3989 0.0246 0.035 Uiso 0.50 1 calc PR A -1
C2 C 0.0933(5) 0.4323(3) 0.2571(5) 0.0279(7) Uani 0.50 1 d P A -1
H2A H 0.2089 0.4630 0.3479 0.034 Uiso 0.50 1 calc PR A -1
C3 C -0.0979(9) 0.4834(8) 0.2383(9) 0.0322(13) Uani 0.50 1 d P A -1
H3A H -0.1847 0.4848 0.1228 0.039 Uiso 0.50 1 calc PR A -1
H3B H -0.0793 0.5647 0.2783 0.039 Uiso 0.50 1 calc PR A -1
C4 C -0.1895(9) 0.4116(6) 0.3321(7) 0.0293(11) Uani 0.50 1 d P A -1
H4A H -0.1036 0.4102 0.4479 0.035 Uiso 0.50 1 calc PR A -1
H4B H -0.3113 0.4481 0.3211 0.035 Uiso 0.50 1 calc PR A -1
C5 C -0.2257(5) 0.2894(3) 0.2679(5) 0.0265(7) Uani 0.50 1 d P A -1
H5A H -0.3386 0.2806 0.1631 0.032 Uiso 0.50 1 calc PR A -1
C6 C -0.1626(6) 0.1887(4) 0.3499(6) 0.0334(8) Uani 0.50 1 d P A -1
H6A H -0.1211 0.1935 0.4693 0.040 Uiso 0.50 1 calc PR A -1
C7 C -0.2045(11) 0.0668(6) 0.2775(8) 0.0391(15) Uani 0.50 1 d P A -1
H7A H -0.2505 0.0175 0.3440 0.047 Uiso 0.50 1 calc PR A -1
H7B H -0.3073 0.0714 0.1680 0.047 Uiso 0.50 1 calc PR A -1
C8 C -0.0314(10) 0.0109(8) 0.2680(10) 0.0426(19) Uani 0.50 1 d P A -1
H8A H 0.0720 0.0059 0.3771 0.051 Uiso 0.50 1 calc PR A -1
H8B H -0.0632 -0.0692 0.2250 0.051 Uiso 0.50 1 calc PR A -1
C9 C 0.0354(7) 0.0810(4) 0.1604(6) 0.0360(9) Uani 0.50 1 d P A -1
H9A H -0.0456 0.0737 0.0426 0.043 Uiso 0.50 1 calc PR A -1
C10 C 0.2101(8) 0.1275(4) 0.1968(6) 0.0389(10) Uani 0.50 1 d P A -1
H10A H 0.3169 0.0909 0.2897 0.047 Uiso 0.50 1 calc PR A -1
C11 C 0.2684(9) 0.1998(7) 0.0847(7) 0.0443(15) Uani 0.50 1 d P A -1
H11A H 0.1665 0.1962 -0.0253 0.053 Uiso 0.50 1 calc PR A -1
H11B H 0.3855 0.1663 0.0808 0.053 Uiso 0.50 1 calc PR A -1
C12 C 0.3051(9) 0.3274(6) 0.1380(7) 0.0373(12) Uani 0.50 1 d P A -1
H12A H 0.4063 0.3321 0.2482 0.045 Uiso 0.50 1 calc PR A -1
H12B H 0.3482 0.3711 0.0646 0.045 Uiso 0.50 1 calc PR A -1

loop_
_atom_site_aniso_label
_atom_site_aniso_U_11
_atom_site_aniso_U_22
_atom_site_aniso_U_33
_atom_site_aniso_U_23
_atom_site_aniso_U_13
_atom_site_aniso_U_12
Cu 0.02545(17) 0.02664(17) 0.03861(19) 0.000 0.01512(14) 0.000
Sb 0.01860(10) 0.02611(10) 0.01852(10) 0.000 0.00171(7) 0.000
F1 0.0587(8) 0.0503(8) 0.0356(7) -0.0167(6) 0.0044(6) 0.0139(7)
F2 0.0179(8) 0.0675(13) 0.0696(14) 0.000 0.0042(8) 0.000
F3 0.0208(8) 0.0617(12) 0.0485(11) 0.000 -0.0070(7) 0.000
F4 0.0762(11) 0.0572(9) 0.0459(8) 0.0193(7) 0.0217(8) -0.0135(8)
C1 0.020(2) 0.039(2) 0.023(2) 0.0006(16) 0.0011(17) -0.0052(17)
C2 0.0258(17) 0.0301(18) 0.0237(19) -0.0003(14) 0.0056(16) -0.0082(14)
C3 0.032(3) 0.028(2) 0.029(3) -0.004(2) 0.004(3) 0.004(3)
C4 0.029(2) 0.033(3) 0.027(3) -0.004(2) 0.013(2) 0.0000(19)
C5 0.0200(15) 0.0351(17) 0.0237(17) -0.0019(13) 0.0080(14) -0.0035(12)
C6 0.0245(18) 0.049(3) 0.0239(19) 0.0035(17) 0.0064(16) -0.0050(16)
C7 0.049(3) 0.031(3) 0.030(3) 0.002(2) 0.008(3) -0.011(2)
C8 0.049(5) 0.028(2) 0.031(3) -0.001(2) -0.004(3) 0.004(4)
C9 0.036(2) 0.0292(19) 0.031(2) -0.0063(17) 0.000(2) 0.0078(18)
C10 0.026(2) 0.044(2) 0.035(2) -0.0137(19) -0.0002(19) 0.0156(19)
C11 0.022(3) 0.070(4) 0.036(3) -0.013(3) 0.007(3) 0.010(2)
C12 0.021(3) 0.059(3) 0.031(3) -0.006(2) 0.010(2) -0.009(2)

loop_
_atom_type_symbol
_atom_type_description
_atom_type_scat_dispersion_real
_atom_type_scat_dispersion_imag
_atom_type_scat_source
C C 0.0033 0.0016 'International Tables Vol C Tables 4.2.6.8 and 6.1.1.4'
H H 0.0000 0.0000 'International Tables Vol C Tables 4.2.6.8 and 6.1.1.4'
F F 0.0171 0.0103 'International Tables Vol C Tables 4.2.6.8 and 6.1.1.4'
Cu Cu 0.3201 1.2651 'International Tables Vol C Tables 4.2.6.8 and 6.1.1.4'
Sb Sb -0.5866 1.5461 'International Tables Vol C Tables 4.2.6.8 and 6.1.1.4'

loop_
_geom_angle_atom_site_label_1
_geom_angle_atom_site_label_2
_geom_angle_atom_site_label_3
_geom_angle
_geom_angle_site_symmetry_1
_geom_angle_site_symmetry_3
_geom_angle_publ_flag
C1 Cu C1 90.0(3) 4_565 . ?
C1 Cu C5 132.0(2) 4_565 . ?
C1 Cu C5 111.54(19) . . ?
C1 Cu C5 111.54(19) 4_565 4_565 ?
C1 Cu C5 132.0(2) . 4_565 ?
C5 Cu C5 24.7(2) . 4_565 ?
C1 Cu C9 24.61(17) 4_565 . ?
C1 Cu C9 112.3(2) . . ?
C5 Cu C9 110.99(18) . . ?
C5 Cu C9 88.22(18) 4_565 . ?
C1 Cu C9 112.3(2) 4_565 4_565 ?
C1 Cu C9 24.61(17) . 4_565 ?
C5 Cu C9 88.22(18) . 4_565 ?
C5 Cu C9 110.99(18) 4_565 4_565 ?
C9 Cu C9 131.4(3) . 4_565 ?
C1 Cu C2 126.26(19) 4_565 . ?
C1 Cu C2 37.25(16) . . ?
C5 Cu C2 88.92(14) . . ?
C5 Cu C2 113.59(14) 4_565 . ?
C9 Cu C2 149.6(2) . . ?
C9 Cu C2 22.26(15) 4_565 . ?
C1 Cu C2 37.25(16) 4_565 4_565 ?
C1 Cu C2 126.26(19) . 4_565 ?
C5 Cu C2 113.59(14) . 4_565 ?
C5 Cu C2 88.92(14) 4_565 4_565 ?
C9 Cu C2 22.26(15) . 4_565 ?
C9 Cu C2 149.6(2) 4_565 4_565 ?
C2 Cu C2 157.5(2) . 4_565 ?
C1 Cu C10 89.0(2) 4_565 4_565 ?
C1 Cu C10 18.71(13) . 4_565 ?
C5 Cu C10 124.54(18) . 4_565 ?
C5 Cu C10 147.94(19) 4_565 4_565 ?
C9 Cu C10 113.5(2) . 4_565 ?
C9 Cu C10 36.96(18) 4_565 4_565 ?
C2 Cu C10 38.29(17) . 4_565 ?
C2 Cu C10 120.22(18) 4_565 4_565 ?
C1 Cu C10 18.71(13) 4_565 . ?
C1 Cu C10 89.0(2) . . ?
C5 Cu C10 147.94(19) . . ?
C5 Cu C10 124.54(18) 4_565 . ?
C9 Cu C10 36.96(18) . . ?
C9 Cu C10 113.5(2) 4_565 . ?
C2 Cu C10 120.22(18) . . ?
C2 Cu C10 38.29(17) 4_565 . ?
C10 Cu C10 82.1(3) 4_565 . ?
C1 Cu C6 112.93(19) 4_565 . ?
C1 Cu C6 148.5(2) . . ?
C5 Cu C6 37.00(14) . . ?
C5 Cu C6 20.21(13) 4_565 . ?
C9 Cu C6 88.3(2) . . ?
C9 Cu C6 124.6(2) 4_565 . ?
C2 Cu C6 119.58(16) . . ?
C2 Cu C6 81.47(16) 4_565 . ?
C10 Cu C6 157.84(19) 4_565 . ?
C10 Cu C6 119.75(19) . . ?
C1 Cu C6 148.5(2) 4_565 4_565 ?
C1 Cu C6 112.93(19) . 4_565 ?
C5 Cu C6 20.21(13) . 4_565 ?
C5 Cu C6 37.00(14) 4_565 4_565 ?
C9 Cu C6 124.6(2) . 4_565 ?
C9 Cu C6 88.3(2) 4_565 4_565 ?
C2 Cu C6 81.47(16) . 4_565 ?
C2 Cu C6 119.58(16) 4_565 4_565 ?
C10 Cu C6 119.75(19) 4_565 4_565 ?
C10 Cu C6 157.84(19) . 4_565 ?
C6 Cu C6 38.2(2) . 4_565 ?
F4 Sb F4 89.89(12) 4_565 . ?
F4 Sb F3 89.58(8) 4_565 . ?
F4 Sb F3 89.58(8) . . ?
F4 Sb F1 179.68(6) 4_565 . ?
F4 Sb F1 89.82(9) . . ?
F3 Sb F1 90.26(7) . . ?
F4 Sb F1 89.82(9) 4_565 4_565 ?
F4 Sb F1 179.68(7) . 4_565 ?
F3 Sb F1 90.26(7) . 4_565 ?
F1 Sb F1 90.46(11) . 4_565 ?
F4 Sb F2 91.69(8) 4_565 . ?
F4 Sb F2 91.69(8) . . ?
F3 Sb F2 178.20(9) . . ?
F1 Sb F2 88.47(7) . . ?
F1 Sb F2 88.47(7) 4_565 . ?
C2 C1 C12 127.7(5) . . ?
C2 C1 Cu 72.3(2) . . ?
C12 C1 Cu 100.3(4) . . ?
C2 C1 H1A 114.9 . . ?
C12 C1 H1A 114.9 . . ?
Cu C1 H1A 114.9 . . ?
C1 C2 C3 122.9(5) . . ?
C1 C2 Cu 70.4(2) . . ?
C3 C2 Cu 101.5(4) . . ?
C1 C2 H2A 116.8 . . ?
C3 C2 H2A 116.8 . . ?
Cu C2 H2A 116.8 . . ?
C2 C3 C4 111.3(6) . . ?
C2 C3 H3A 109.4 . . ?
C4 C3 H3A 109.4 . . ?
C2 C3 H3B 109.4 . . ?
C4 C3 H3B 109.4 . . ?
H3A C3 H3B 108.0 . . ?
C5 C4 C3 109.8(5) . . ?
C5 C4 H4A 109.7 . . ?
C3 C4 H4A 109.7 . . ?
C5 C4 H4B 109.7 . . ?
C3 C4 H4B 109.7 . . ?
H4A C4 H4B 108.2 . . ?
C6 C5 C4 127.9(4) . . ?
C6 C5 Cu 72.8(2) . . ?
C4 C5 Cu 100.7(3) . . ?
C6 C5 H5A 114.7 . . ?
C4 C5 H5A 114.7 . . ?
Cu C5 H5A 114.7 . . ?
C5 C6 C7 125.4(4) . . ?
C5 C6 Cu 70.2(2) . . ?
C7 C6 Cu 101.2(4) . . ?
C5 C6 H6A 115.9 . . ?
C7 C6 H6A 115.9 . . ?
Cu C6 H6A 115.9 . . ?
C8 C7 C6 112.2(6) . . ?
C8 C7 H7A 109.2 . . ?
C6 C7 H7A 109.2 . . ?
C8 C7 H7B 109.2 . . ?
C6 C7 H7B 109.2 . . ?
H7A C7 H7B 107.9 . . ?
C9 C8 C7 110.2(6) . . ?
C9 C8 H8A 109.6 . . ?
C7 C8 H8A 109.6 . . ?
C9 C8 H8B 109.6 . . ?
C7 C8 H8B 109.6 . . ?
H8A C8 H8B 108.1 . . ?
C10 C9 C8 127.9(5) . . ?
C10 C9 Cu 72.1(2) . . ?
C8 C9 Cu 99.7(4) . . ?
C10 C9 H9A 114.9 . . ?
C8 C9 H9A 114.9 . . ?
Cu C9 H9A 114.9 . . ?
C9 C10 C11 125.7(6) . . ?
C9 C10 Cu 71.0(2) . . ?
C11 C10 Cu 101.0(3) . . ?
C9 C10 H10A 115.7 . . ?
C11 C10 H10A 115.7 . . ?
Cu C10 H10A 115.7 . . ?
C10 C11 C12 112.3(6) . . ?
C10 C11 H11A 109.1 . . ?
C12 C11 H11A 109.1 . . ?
C10 C11 H11B 109.1 . . ?
C12 C11 H11B 109.1 . . ?
H11A C11 H11B 107.9 . . ?
C1 C12 C11 108.8(5) . . ?
C1 C12 H12A 109.9 . . ?
C11 C12 H12A 109.9 . . ?
C1 C12 H12B 109.9 . . ?
C11 C12 H12B 109.9 . . ?
H12A C12 H12B 108.3 . . ?

loop_
_geom_bond_atom_site_label_1
_geom_bond_atom_site_label_2
_geom_bond_distance
_geom_bond_site_symmetry_2
_geom_bond_publ_flag
Cu C1 2.110(4) 4_565 ?
Cu C1 2.110(4) . ?
Cu C5 2.117(3) . ?
Cu C5 2.117(3) 4_565 ?
Cu C9 2.128(4) . ?
Cu C9 2.128(4) 4_565 ?
Cu C2 2.133(4) . ?
Cu C2 2.133(4) 4_565 ?
Cu C10 2.141(4) 4_565 ?
Cu C10 2.141(4) . ?
Cu C6 2.149(4) . ?
Cu C6 2.149(4) 4_565 ?
Sb F4 1.8633(14) 4_565 ?
Sb F4 1.8633(14) . ?
Sb F3 1.8640(17) . ?
Sb F1 1.8640(13) . ?
Sb F1 1.8640(13) 4_565 ?
Sb F2 1.8789(18) . ?
C1 C2 1.355(6) . ?
C1 C12 1.519(9) . ?
C1 H1A 1.0000 . ?
C2 C3 1.522(8) . ?
C2 H2A 1.0000 . ?
C3 C4 1.542(10) . ?
C3 H3A 0.9900 . ?
C3 H3B 0.9900 . ?
C4 C5 1.501(8) . ?
C4 H4A 0.9900 . ?
C4 H4B 0.9900 . ?
C5 C6 1.354(5) . ?
C5 H5A 1.0000 . ?
C6 C7 1.524(8) . ?
C6 H6A 1.0000 . ?
C7 C8 1.507(12) . ?
C7 H7A 0.9900 . ?
C7 H7B 0.9900 . ?
C8 C9 1.504(12) . ?
C8 H8A 0.9900 . ?
C8 H8B 0.9900 . ?
C9 C10 1.353(7) . ?
C9 H9A 1.0000 . ?
C10 C11 1.512(9) . ?
C10 H10A 1.0000 . ?
C11 C12 1.532(7) . ?
C11 H11A 0.9900 . ?
C11 H11B 0.9900 . ?
C12 H12A 0.9900 . ?
C12 H12B 0.9900 . ?
